data_1510384
loop_
_publ_author_name
'Loeken, S.'
'Tremel, W.'

_publ_section_title
;
 Synthesis, Structures, and Properties of New Quaternary
 Gold-Chalcogenides: K2 Au2 Ge2 S6, K2 Au2 Sn2 Se6, and Cs2 Au2 Sn S4
;
_journal_name_full 'Zeitschrift fuer Anorganische und Allgemeine Chemie'
_journal_page_first 1588
_journal_page_last 1594
_journal_paper_doi 10.1002/(SICI)1521-3749(199810)624:10<1588::AID-ZAAC1588>3.0.CO;2-X
_journal_volume 624
_journal_year 1998
_chemical_formula_sum 'Au2 Cs2 S4 Sn'
_chemical_name_systematic 'Cs2 (Au2 Sn S4)'
_space_group_IT_number 70
_symmetry_space_group_name_Hall '-F 2uv 2vw'
_symmetry_space_group_name_H-M 'F d d d :2'
_cell_angle_alpha 90
_cell_angle_beta 90
_cell_angle_gamma 90
_cell_formula_units_Z 8
_cell_length_a 6.143
_cell_length_b 14.296
_cell_length_c 24.578
_cell_volume 2158.448
_citation_journal_id_ASTM ZAACAB
_cod_data_source_file gold_470.cif
_cod_data_source_block Au2Cs2S4Sn1
_cod_original_formula_sum 'Au2 Cs2 S4 Sn1'
_cod_database_code 1510384

loop_
_symmetry_equiv_pos_as_xyz
x,y,z
-x+1/4,-y+1/4,z
x,-y+1/4,-z+1/4
-x+1/4,y,-z+1/4
-x,-y,-z
x-1/4,y-1/4,-z
-x,y-1/4,z-1/4
x-1/4,-y,z-1/4
x,y+1/2,z+1/2
-x+1/4,-y+3/4,z+1/2
x,-y+3/4,-z+3/4
-x+1/4,y+1/2,-z+3/4
-x,-y+1/2,-z+1/2
x-1/4,y+1/4,-z+1/2
-x,y+1/4,z+1/4
x-1/4,-y+1/2,z+1/4
x+1/2,y,z+1/2
-x+3/4,-y+1/4,z+1/2
x+1/2,-y+1/4,-z+3/4
-x+3/4,y,-z+3/4
-x+1/2,-y,-z+1/2
x+1/4,y-1/4,-z+1/2
-x+1/2,y-1/4,z+1/4
x+1/4,-y,z+1/4
x+1/2,y+1/2,z
-x+3/4,-y+3/4,z
x+1/2,-y+3/4,-z+1/4
-x+3/4,y+1/2,-z+1/4
-x+1/2,-y+1/2,-z
x+1/4,y+1/4,-z
-x+1/2,y+1/4,z-1/4
x+1/4,-y+1/2,z-1/4

loop_
_atom_site_label
_atom_site_type_symbol
_atom_site_fract_x
_atom_site_fract_y
_atom_site_fract_z
_atom_site_occupancy
_atom_site_U_iso_or_equiv
Cs1 Cs+1 0.625 0.125 0.30719 1 0.0
S1 S-2 0.0841 0.9765 0.31636 1 0.0
Sn1 Sn+4 0.875 0.875 0.375 1 0.0
Au1 Au+1 0.125 0.125 0.18869 1 0.0
